data_4325221
loop_
_publ_author_name
'Martha Baskett'
'Armando Paduan-Filho'
'Nei Fernandes Oliveira'
'A. Chandrasekaran'
'Joel T. Mague'
'Paul M. Lahti'

_publ_contact_author_email 'lahti@chem.umass.edu '
_publ_contact_author_fax '1-413-545-4490 '
_publ_contact_author_phone '1-413-545-4890 '
_publ_section_title
;
 Loops, Chains, Sheets, and Networks from Variable Coordination of
 Cu(hfac)2 with a Flexibly Hinged Aminoxyl Radical Ligand
;
_journal_name_full 'Inorganic Chemistry'
_journal_page_first 5060
_journal_page_last 5074
_journal_paper_doi 10.1021/ic200362c
_journal_volume 50
_journal_year 2011
_chemical_formula_sum 'C58 H38 Cu3 F36 N6 O14'
_chemical_formula_weight 1917.56
_chemical_name_systematic
; 
 ? 
;
_space_group_IT_number 15
_symmetry_cell_setting monoclinic
_symmetry_space_group_name_Hall '-C 2yc'
_symmetry_space_group_name_H-M 'C 1 2/c 1'
_atom_sites_solution_hydrogens geom
_atom_sites_solution_primary direct
_atom_sites_solution_secondary difmap
_audit_creation_method SHELXL-97
_cell_angle_alpha 90.00
_cell_angle_beta 119.7464(7)
_cell_angle_gamma 90.00
_cell_formula_units_Z 4
_cell_length_a 32.9455(4)
_cell_length_b 11.4448(2)
_cell_length_c 23.3160(3)
_cell_measurement_reflns_used 6904
_cell_measurement_temperature 293(2)
_cell_measurement_theta_max 25.03
_cell_measurement_theta_min 4.08
_cell_volume 7633.0(2)
_computing_structure_refinement 'SHELXL-97 (Sheldrick, 1997)'
_computing_structure_solution 'SHELXS-97 (Sheldrick, 1990)'
_diffrn_ambient_temperature 293(2)
_diffrn_measured_fraction_theta_full 0.985
_diffrn_measured_fraction_theta_max 0.985
_diffrn_measurement_device_type 'Nonius KappaCCD area detector'
_diffrn_radiation_monochromator graphite
_diffrn_radiation_source 'fine-focus sealed tube'
_diffrn_radiation_type MoK\a
_diffrn_radiation_wavelength 0.71073
_diffrn_reflns_av_R_equivalents 0.0221
_diffrn_reflns_av_sigmaI/netI 0.0330
_diffrn_reflns_limit_h_max 39
_diffrn_reflns_limit_h_min -38
_diffrn_reflns_limit_k_max 13
_diffrn_reflns_limit_k_min -12
_diffrn_reflns_limit_l_max 27
_diffrn_reflns_limit_l_min -27
_diffrn_reflns_number 12452
_diffrn_reflns_theta_full 25.01
_diffrn_reflns_theta_max 25.01
_diffrn_reflns_theta_min 4.09
_exptl_absorpt_coefficient_mu 0.978
_exptl_absorpt_correction_type none
_exptl_crystal_colour green
_exptl_crystal_density_diffrn 1.669
_exptl_crystal_description needle
_exptl_crystal_F_000 3804
_exptl_crystal_size_max 1.00
_exptl_crystal_size_mid 0.50
_exptl_crystal_size_min 0.50
_refine_diff_density_max 0.905
_refine_diff_density_min -0.569
_refine_diff_density_rms 0.097
_refine_ls_extinction_method none
_refine_ls_goodness_of_fit_ref 1.028
_refine_ls_hydrogen_treatment constr
_refine_ls_matrix_type full
_refine_ls_number_parameters 522
_refine_ls_number_reflns 6642
_refine_ls_number_restraints 0
_refine_ls_restrained_S_all 1.028
_refine_ls_R_factor_all 0.1074
_refine_ls_R_factor_gt 0.0869
_refine_ls_shift/su_max 0.007
_refine_ls_shift/su_mean 0.000
_refine_ls_structure_factor_coef Fsqd
_refine_ls_weighting_details 'calc w=1/[\s^2^(Fo^2^)+(0.1437P)^2^+40.8499P] where P=(Fo^2^+2Fc^2^)/3'
_refine_ls_weighting_scheme calc
_refine_ls_wR_factor_gt 0.2362
_refine_ls_wR_factor_ref 0.2590
_reflns_number_gt 5116
_reflns_number_total 6642
_reflns_threshold_expression >2sigma(I)
_cod_data_source_file ic200362c_si_002_05.cif
_cod_data_source_block mb142g_293K
_cod_original_cell_volume 7632.96(19)
_cod_database_code 4325221

loop_
_symmetry_equiv_pos_as_xyz
'x, y, z'
'-x, y, -z+1/2'
'x+1/2, y+1/2, z'
'-x+1/2, y+1/2, -z+1/2'
'-x, -y, -z'
'x, -y, z-1/2'
'-x+1/2, -y+1/2, -z'
'x+1/2, -y+1/2, z-1/2'

loop_
_atom_site_label
_atom_site_type_symbol
_atom_site_fract_x
_atom_site_fract_y
_atom_site_fract_z
_atom_site_U_iso_or_equiv
_atom_site_adp_type
_atom_site_occupancy
_atom_site_symmetry_multiplicity
_atom_site_calc_flag
_atom_site_refinement_flags
Cu1 Cu 0.10609(2) 0.49864(7) 0.49325(3) 0.0555(3) Uani 1 1 d .
Cu2 Cu 0.0000 0.81348(9) 0.2500 0.0580(3) Uani 1 2 d S
O1 O 0.06451(16) 0.3871(4) 0.5295(2) 0.0688(11) Uani 1 1 d .
O2 O 0.15990(17) 0.4590(5) 0.5775(3) 0.0873(16) Uani 1 1 d .
O3 O 0.15445(17) 0.5588(5) 0.4585(3) 0.0816(14) Uani 1 1 d .
O4 O 0.10611(18) 0.3467(5) 0.4508(3) 0.0822(14) Uani 1 1 d .
O5 O 0.06730(14) 0.8106(4) 0.2898(2) 0.0662(11) Uani 1 1 d .
O6 O -0.0038(2) 0.9473(5) 0.1865(4) 0.1025(19) Uani 1 1 d .
O7 O -0.09872(13) 0.3484(4) 0.47243(18) 0.0563(10) Uani 1 1 d .
N1 N -0.12845(17) 0.3058(5) 0.4154(2) 0.0599(13) Uani 1 1 d .
N2 N 0.04653(15) 0.5434(4) 0.4103(2) 0.0513(11) Uani 1 1 d .
N3 N 0.00509(16) 0.6649(4) 0.3177(2) 0.0515(11) Uani 1 1 d .
C1 C 0.0517(4) 0.2134(7) 0.5693(5) 0.094(3) Uani 1 1 d .
C2 C 0.0834(3) 0.3045(7) 0.5658(4) 0.0780(19) Uani 1 1 d .
C3 C 0.1307(3) 0.2906(9) 0.6088(4) 0.103(3) Uani 1 1 d .
H3 H 0.1403 0.2282 0.6382 0.124 Uiso 1 1 calc R
C4 C 0.1650(3) 0.3645(10) 0.6108(5) 0.110(3) Uani 1 1 d .
C5 C 0.2212(8) 0.348(2) 0.6612(9) 0.186(8) Uani 1 1 d .
C6 C 0.2215(3) 0.5437(12) 0.4494(6) 0.110(3) Uani 1 1 d .
C7 C 0.1797(3) 0.4891(8) 0.4520(5) 0.086(2) Uani 1 1 d .
C8 C 0.1745(3) 0.3676(9) 0.4417(5) 0.099(3) Uani 1 1 d .
H8 H 0.1963 0.3265 0.4354 0.119 Uiso 1 1 calc R
C9 C 0.1367(3) 0.3063(8) 0.4406(5) 0.095(3) Uani 1 1 d .
C10 C 0.1322(6) 0.1766(17) 0.4228(14) 0.185(8) Uani 1 1 d .
C11 C 0.1436(3) 0.8588(11) 0.3222(5) 0.109(4) Uani 1 1 d .
C12 C 0.0918(2) 0.8875(6) 0.2816(3) 0.0653(16) Uani 1 1 d .
C13 C 0.0780(3) 0.9797(8) 0.2405(4) 0.085(2) Uani 1 1 d .
H13 H 0.1006 1.0301 0.2420 0.102 Uiso 1 1 calc R
C14 C 0.0307(3) 1.0033(7) 0.1952(5) 0.089(2) Uani 1 1 d .
C15 C 0.0207(6) 1.1063(16) 0.1478(11) 0.164(6) Uani 1 1 d .
C16 C 0.00768(19) 0.4811(5) 0.3921(3) 0.0525(13) Uani 1 1 d .
H16 H 0.0092 0.4161 0.4171 0.063 Uiso 1 1 calc R
C17 C 0.04346(18) 0.6338(5) 0.3722(2) 0.0493(12) Uani 1 1 d .
H17 H 0.0703 0.6780 0.3849 0.059 Uiso 1 1 calc R
C18 C -0.03350(19) 0.6041(5) 0.3018(3) 0.0539(13) Uani 1 1 d .
H18 H -0.0612 0.6262 0.2644 0.065 Uiso 1 1 calc R
C19 C -0.03444(19) 0.5096(5) 0.3380(2) 0.0494(13) Uani 1 1 d .
C20 C -0.0783(2) 0.4479(6) 0.3223(3) 0.0576(14) Uani 1 1 d .
C21 C -0.08371(19) 0.4040(5) 0.3735(3) 0.0520(13) Uani 1 1 d .
H21 H -0.0596 0.4128 0.4169 0.062 Uiso 1 1 calc R
C22 C -0.1249(2) 0.3464(6) 0.3610(3) 0.0636(16) Uani 1 1 d .
C23 C -0.1611(3) 0.3373(9) 0.2962(3) 0.094(3) Uani 1 1 d .
H23 H -0.1893 0.3035 0.2871 0.113 Uiso 1 1 calc R
C24 C -0.1550(3) 0.3783(10) 0.2455(3) 0.108(3) Uani 1 1 d .
H24 H -0.1789 0.3690 0.2021 0.129 Uiso 1 1 calc R
C25 C -0.1141(2) 0.4331(8) 0.2581(3) 0.087(3) Uani 1 1 d .
H25 H -0.1106 0.4601 0.2232 0.104 Uiso 1 1 calc R
C26 C -0.1619(2) 0.2129(7) 0.4137(3) 0.0739(19) Uani 1 1 d .
C27 C -0.1447(3) 0.1750(8) 0.4836(4) 0.098(3) Uani 1 1 d .
H27A H -0.1142 0.1406 0.5011 0.146 Uiso 1 1 calc R
H27B H -0.1659 0.1185 0.4846 0.146 Uiso 1 1 calc R
H27C H -0.1429 0.2415 0.5098 0.146 Uiso 1 1 calc R
C28 C -0.2103(3) 0.2656(10) 0.3848(5) 0.105(3) Uani 1 1 d .
H28A H -0.2210 0.2892 0.3400 0.158 Uiso 1 1 calc R
H28B H -0.2092 0.3324 0.4105 0.158 Uiso 1 1 calc R
H28C H -0.2314 0.2087 0.3856 0.158 Uiso 1 1 calc R
C29 C -0.1609(4) 0.1104(9) 0.3722(5) 0.106(3) Uani 1 1 d .
H29A H -0.1720 0.1361 0.3276 0.159 Uiso 1 1 calc R
H29B H -0.1805 0.0487 0.3724 0.159 Uiso 1 1 calc R
H29C H -0.1294 0.0823 0.3905 0.159 Uiso 1 1 calc R
F1 F 0.0064(5) 0.2148(12) 0.5145(7) 0.122(4) Uiso 0.50 1 d P
F2 F 0.0694(5) 0.1060(14) 0.5774(8) 0.132(5) Uiso 0.50 1 d P
F3 F 0.0651(5) 0.1994(11) 0.6357(6) 0.110(3) Uiso 0.50 1 d P
F1' F 0.0101(4) 0.2499(11) 0.5516(7) 0.114(3) Uiso 0.50 1 d P
F2' F 0.0534(5) 0.1149(12) 0.5426(7) 0.116(4) Uiso 0.50 1 d P
F3' F 0.0397(7) 0.2214(15) 0.6112(9) 0.147(5) Uiso 0.50 1 d P
F4 F 0.2385(6) 0.4416(16) 0.6970(8) 0.138(5) Uiso 0.50 1 d P
F5 F 0.2215(5) 0.2597(15) 0.7040(8) 0.136(4) Uiso 0.50 1 d P
F6 F 0.2386(7) 0.3038(18) 0.6263(9) 0.163(6) Uiso 0.50 1 d P
F4' F 0.2263(7) 0.234(2) 0.6664(12) 0.189(7) Uiso 0.50 1 d P
F5' F 0.2467(11) 0.382(3) 0.6522(16) 0.233(14) Uiso 0.50 1 d P
F6' F 0.2246(10) 0.371(3) 0.7138(15) 0.235(11) Uiso 0.50 1 d P
F7 F 0.2434(6) 0.6123(18) 0.4907(9) 0.146(5) Uiso 0.50 1 d P
F8 F 0.2057(5) 0.5764(13) 0.3871(7) 0.137(4) Uiso 0.50 1 d P
F9 F 0.2513(6) 0.4618(15) 0.4521(9) 0.150(5) Uiso 0.50 1 d P
F7' F 0.2598(7) 0.5196(18) 0.5123(10) 0.172(6) Uiso 0.50 1 d P
F8' F 0.2244(5) 0.6619(13) 0.4560(7) 0.124(4) Uiso 0.50 1 d P
F9' F 0.2342(6) 0.5041(14) 0.4130(9) 0.138(5) Uiso 0.50 1 d P
F10 F 0.1192(7) 0.1150(16) 0.4566(10) 0.153(5) Uiso 0.50 1 d P
F11 F 0.0913(6) 0.1759(14) 0.3550(8) 0.138(5) Uiso 0.50 1 d P
F12 F 0.1715(8) 0.1308(19) 0.4386(12) 0.179(7) Uiso 0.50 1 d P
F10' F 0.1572(12) 0.122(3) 0.4871(15) 0.243(11) Uiso 0.50 1 d P
F11' F 0.1582(7) 0.1448(17) 0.3944(11) 0.167(6) Uiso 0.50 1 d P
F12' F 0.1004(10) 0.131(2) 0.3947(15) 0.198(8) Uiso 0.50 1 d P
F13 F 0.1543(5) 0.8578(15) 0.3895(7) 0.079(4) Uiso 0.40 1 d P
F14 F 0.1522(4) 0.7577(14) 0.2968(7) 0.077(3) Uiso 0.40 1 d P
F15 F 0.1729(6) 0.9410(16) 0.3338(8) 0.101(4) Uiso 0.40 1 d P
F13A F 0.1635(8) 0.980(2) 0.3111(13) 0.111(7) Uiso 0.30 1 d P
F14A F 0.1586(9) 0.813(3) 0.2901(12) 0.123(8) Uiso 0.30 1 d P
F15A F 0.1601(9) 0.872(2) 0.3743(14) 0.110(8) Uiso 0.30 1 d P
F13B F 0.1715(5) 0.9081(17) 0.3043(9) 0.083(4) Uiso 0.30 1 d P
F14B F 0.1605(5) 0.8020(16) 0.3830(8) 0.080(4) Uiso 0.30 1 d P
F15B F 0.1525(7) 0.736(2) 0.3231(12) 0.107(6) Uiso 0.30 1 d P
F16 F 0.0593(6) 1.1547(15) 0.1540(9) 0.149(5) Uiso 0.50 1 d P
F17 F -0.0167(8) 1.127(2) 0.1072(12) 0.170(6) Uiso 0.50 1 d P
F18 F -0.0146(7) 1.0615(19) 0.0849(10) 0.167(6) Uiso 0.50 1 d P
F16' F 0.0235(8) 1.2090(19) 0.1908(11) 0.177(7) Uiso 0.50 1 d P
F17' F -0.0002(7) 1.1864(17) 0.1577(11) 0.147(5) Uiso 0.50 1 d P
F18' F 0.0473(5) 1.1158(13) 0.1209(7) 0.119(4) Uiso 0.50 1 d P

loop_
_atom_site_aniso_label
_atom_site_aniso_U_11
_atom_site_aniso_U_22
_atom_site_aniso_U_33
_atom_site_aniso_U_23
_atom_site_aniso_U_13
_atom_site_aniso_U_12
Cu1 0.0379(4) 0.0670(5) 0.0528(4) 0.0126(3) 0.0159(3) -0.0039(3)
Cu2 0.0470(5) 0.0442(6) 0.0845(7) 0.000 0.0340(5) 0.000
O1 0.066(3) 0.069(3) 0.062(2) 0.015(2) 0.024(2) 0.001(2)
O2 0.056(3) 0.095(4) 0.080(3) 0.025(3) 0.011(2) -0.004(3)
O3 0.061(3) 0.088(4) 0.107(4) 0.010(3) 0.049(3) 0.001(3)
O4 0.065(3) 0.083(3) 0.101(4) 0.001(3) 0.042(3) -0.004(3)
O5 0.050(2) 0.062(3) 0.087(3) -0.011(2) 0.034(2) -0.011(2)
O6 0.071(3) 0.078(4) 0.156(6) 0.004(4) 0.054(4) 0.008(3)
O7 0.044(2) 0.066(2) 0.047(2) 0.0071(18) 0.0138(17) -0.0066(18)
N1 0.048(3) 0.072(3) 0.055(3) 0.000(2) 0.023(2) -0.020(2)
N2 0.041(2) 0.062(3) 0.047(2) 0.005(2) 0.0184(19) -0.007(2)
N3 0.046(2) 0.063(3) 0.044(2) 0.004(2) 0.021(2) -0.008(2)
C1 0.147(8) 0.065(5) 0.102(6) 0.022(4) 0.087(6) 0.022(5)
C2 0.080(5) 0.074(5) 0.075(4) 0.023(4) 0.035(4) 0.006(4)
C3 0.088(6) 0.102(7) 0.093(6) 0.044(5) 0.025(5) 0.007(5)
C4 0.086(6) 0.114(7) 0.087(6) 0.025(5) 0.011(5) 0.019(5)
C5 0.208(19) 0.187(18) 0.137(13) 0.095(13) 0.067(13) 0.119(16)
C6 0.081(6) 0.145(9) 0.121(8) -0.020(7) 0.062(6) 0.008(6)
C7 0.060(4) 0.101(6) 0.102(6) 0.014(5) 0.044(4) 0.001(4)
C8 0.068(5) 0.107(7) 0.120(7) -0.001(6) 0.045(5) 0.002(5)
C9 0.088(6) 0.076(5) 0.110(7) 0.001(4) 0.039(5) 0.011(4)
C10 0.110(11) 0.177(16) 0.29(3) -0.054(17) 0.116(15) 0.003(11)
C11 0.068(5) 0.169(11) 0.088(6) -0.023(6) 0.037(4) -0.065(6)
C12 0.064(4) 0.068(4) 0.074(4) -0.023(3) 0.042(3) -0.020(3)
C13 0.082(5) 0.089(6) 0.098(6) -0.012(4) 0.056(5) -0.024(4)
C14 0.096(6) 0.067(5) 0.130(7) 0.002(4) 0.076(6) 0.007(4)
C15 0.126(11) 0.158(13) 0.246(19) 0.016(14) 0.121(13) 0.021(10)
C16 0.049(3) 0.055(3) 0.048(3) 0.007(2) 0.020(2) -0.007(2)
C17 0.040(3) 0.058(3) 0.049(3) 0.004(2) 0.021(2) -0.006(2)
C18 0.045(3) 0.065(4) 0.042(3) 0.005(2) 0.014(2) -0.007(3)
C19 0.044(3) 0.062(3) 0.037(3) 0.000(2) 0.017(2) -0.009(2)
C20 0.049(3) 0.072(4) 0.045(3) 0.002(3) 0.018(2) -0.016(3)
C21 0.041(3) 0.062(3) 0.044(3) 0.001(2) 0.014(2) -0.010(2)
C22 0.050(3) 0.086(4) 0.047(3) 0.001(3) 0.018(3) -0.024(3)
C23 0.062(4) 0.143(8) 0.059(4) 0.001(4) 0.016(3) -0.050(5)
C24 0.067(4) 0.178(9) 0.046(3) 0.008(4) 0.004(3) -0.057(5)
C25 0.066(4) 0.132(7) 0.045(3) 0.007(4) 0.014(3) -0.041(4)
C26 0.069(4) 0.079(5) 0.072(4) 0.000(3) 0.033(3) -0.031(4)
C27 0.116(7) 0.087(6) 0.089(5) 0.011(4) 0.050(5) -0.040(5)
C28 0.061(4) 0.138(8) 0.114(6) 0.006(6) 0.041(4) -0.042(5)
C29 0.109(7) 0.094(6) 0.113(7) -0.016(5) 0.053(6) -0.041(5)

loop_
_atom_type_symbol
_atom_type_description
_atom_type_scat_dispersion_real
_atom_type_scat_dispersion_imag
_atom_type_scat_source
C C 0.0033 0.0016 'International Tables Vol C Tables 4.2.6.8 and 6.1.1.4'
H H 0.0000 0.0000 'International Tables Vol C Tables 4.2.6.8 and 6.1.1.4'
N N 0.0061 0.0033 'International Tables Vol C Tables 4.2.6.8 and 6.1.1.4'
O O 0.0106 0.0060 'International Tables Vol C Tables 4.2.6.8 and 6.1.1.4'
F F 0.0171 0.0103 'International Tables Vol C Tables 4.2.6.8 and 6.1.1.4'
Cu Cu 0.3201 1.2651 'International Tables Vol C Tables 4.2.6.8 and 6.1.1.4'

loop_
_geom_angle_atom_site_label_1
_geom_angle_atom_site_label_2
_geom_angle_atom_site_label_3
_geom_angle
_geom_angle_site_symmetry_1
_geom_angle_site_symmetry_3
O2 Cu1 O7 91.8(2) . 5_566
O2 Cu1 O4 94.2(2) . .
O7 Cu1 O4 173.64(18) 5_566 .
O2 Cu1 N2 174.3(2) . .
O7 Cu1 N2 84.68(18) 5_566 .
O4 Cu1 N2 89.2(2) . .
O2 Cu1 O3 88.9(2) . .
O7 Cu1 O3 97.27(19) 5_566 .
O4 Cu1 O3 85.0(2) . .
N2 Cu1 O3 95.95(19) . .
O2 Cu1 O1 84.89(19) . .
O7 Cu1 O1 97.24(16) 5_566 .
O4 Cu1 O1 81.19(19) . .
N2 Cu1 O1 91.12(17) . .
O3 Cu1 O1 164.38(19) . .
O5 Cu2 O5 178.0(3) . 2
O5 Cu2 O6 91.2(2) . 2
O5 Cu2 O6 90.2(2) 2 2
O5 Cu2 O6 90.2(2) . .
O5 Cu2 O6 91.2(2) 2 .
O6 Cu2 O6 85.7(4) 2 .
O5 Cu2 N3 89.56(17) . 2
O5 Cu2 N3 88.96(18) 2 2
O6 Cu2 N3 178.4(2) 2 2
O6 Cu2 N3 95.7(2) . 2
O5 Cu2 N3 88.96(18) . .
O5 Cu2 N3 89.56(17) 2 .
O6 Cu2 N3 95.7(2) 2 .
O6 Cu2 N3 178.4(2) . .
N3 Cu2 N3 82.9(2) 2 .
C2 O1 Cu1 119.5(5) . .
C4 O2 Cu1 125.8(6) . .
C7 O3 Cu1 120.0(5) . .
C9 O4 Cu1 128.4(6) . .
C12 O5 Cu2 125.4(5) . .
C14 O6 Cu2 122.6(6) . .
N1 O7 Cu1 124.3(4) . 5_566
O7 N1 C22 116.2(4) . .
O7 N1 C26 117.4(5) . .
C22 N1 C26 126.3(5) . .
C17 N2 C16 117.3(5) . .
C17 N2 Cu1 123.4(4) . .
C16 N2 Cu1 119.3(4) . .
C17 N3 C18 117.0(5) . .
C17 N3 Cu2 125.2(4) . .
C18 N3 Cu2 117.8(4) . .
F3' C1 F2' 123.6(12) . .
F1' C1 F2' 114.7(12) . .
F3' C1 F2 104.3(12) . .
F1' C1 F2 131.7(12) . .
F1' C1 F3 95.4(9) . .
F2' C1 F3 111.5(10) . .
F2 C1 F3 82.0(10) . .
F3' C1 F1 96.2(13) . .
F2' C1 F1 81.5(11) . .
F2 C1 F1 109.4(12) . .
F3 C1 F1 128.5(11) . .
F3' C1 C2 119.8(11) . .
F1' C1 C2 114.5(8) . .
F2' C1 C2 112.3(9) . .
F2 C1 C2 112.3(10) . .
F3 C1 C2 107.1(9) . .
F1 C1 C2 113.3(8) . .
O1 C2 C3 126.8(8) . .
O1 C2 C1 116.6(7) . .
C3 C2 C1 116.4(7) . .
C2 C3 C4 123.9(8) . .
O2 C4 C3 128.8(8) . .
O2 C4 C5 106.8(11) . .
C3 C4 C5 124.3(11) . .
F5' C5 F6' 117(4) . .
F4 C5 F6 122(3) . .
F5' C5 F4' 108(3) . .
F6' C5 F4' 100(2) . .
F4 C5 F4' 139.5(18) . .
F5' C5 F5 133(2) . .
F6' C5 F5 58.2(17) . .
F4 C5 F5 106.7(17) . .
F6 C5 F5 107.9(18) . .
F5' C5 C4 124(2) . .
F6' C5 C4 102(2) . .
F4 C5 C4 110.4(14) . .
F6 C5 C4 106.7(17) . .
F4' C5 C4 103(2) . .
F5 C5 C4 101.2(18) . .
F7 C6 F9' 123.1(15) . .
F7 C6 F8 117.2(16) . .
F7 C6 F9 107.2(15) . .
F8 C6 F9 97.6(12) . .
F9' C6 F8' 115.2(14) . .
F9 C6 F8' 133.3(13) . .
F9' C6 F7' 102.5(14) . .
F8' C6 F7' 95.8(13) . .
F7 C6 C7 115.7(12) . .
F9' C6 C7 120.3(13) . .
F8 C6 C7 106.4(10) . .
F9 C6 C7 111.3(12) . .
F8' C6 C7 114.3(9) . .
F7' C6 C7 103.6(12) . .
O3 C7 C8 129.5(8) . .
O3 C7 C6 114.8(8) . .
C8 C7 C6 115.5(9) . .
C7 C8 C9 121.6(9) . .
O4 C9 C8 127.2(9) . .
O4 C9 C10 115.8(10) . .
C8 C9 C10 116.9(10) . .
F12' C10 F12 122(2) . .
F12 C10 F10 101(2) . .
F12' C10 F11' 103(3) . .
F10 C10 F11' 129(2) . .
F12' C10 F10' 108(3) . .
F11' C10 F10' 102.4(19) . .
F12 C10 F11 124(2) . .
F10 C10 F11 104.5(16) . .
F11' C10 F11 86.4(19) . .
F12' C10 C9 126(2) . .
F12 C10 C9 111.9(17) . .
F10 C10 C9 112.7(17) . .
F11' C10 C9 112.9(17) . .
F10' C10 C9 102(2) . .
F11 C10 C9 102.1(16) . .
F15A C11 F14A 130(2) . .
F15A C11 F13B 104.9(17) . .
F15A C11 F14 121(2) . .
F15 C11 F14 114.1(12) . .
F13B C11 F14 84.2(12) . .
F14A C11 F14B 110.3(18) . .
F15 C11 F14B 104.3(12) . .
F13B C11 F14B 122.2(12) . .
F14 C11 F14B 88.9(13) . .
F14A C11 F13 136.5(17) . .
F15 C11 F13 91.3(12) . .
F13B C11 F13 121.5(13) . .
F14 C11 F13 118.0(13) . .
F15A C11 F15B 98(2) . .
F15 C11 F15B 126.2(14) . .
F13B C11 F15B 104.8(14) . .
F13 C11 F15B 92.3(14) . .
F15A C11 C12 117.2(17) . .
F14A C11 C12 112.9(14) . .
F15 C11 C12 118.1(13) . .
F13B C11 C12 117.1(11) . .
F14 C11 C12 108.6(8) . .
F14B C11 C12 119.4(10) . .
F13 C11 C12 106.0(9) . .
F15B C11 C12 112.3(10) . .
F15A C11 F13A 92.2(18) . .
F14A C11 F13A 86.9(18) . .
F14 C11 F13A 117.4(13) . .
F14B C11 F13A 125.0(13) . .
F13 C11 F13A 106.6(13) . .
F15B C11 F13A 138.5(14) . .
C12 C11 F13A 97.8(12) . .
O5 C12 C13 129.4(7) . .
O5 C12 C11 110.9(7) . .
C13 C12 C11 119.5(7) . .
C12 C13 C14 122.9(7) . .
O6 C14 C13 127.7(9) . .
O6 C14 C15 115.5(10) . .
C13 C14 C15 116.7(9) . .
F17 C15 F18' 107(2) . .
F17' C15 F18' 126.5(18) . .
F17 C15 F16 126(2) . .
F17' C15 F16 105.2(19) . .
F17' C15 F18 102.3(18) . .
F18' C15 F18 86.3(16) . .
F16 C15 F18 120.3(18) . .
F17 C15 F16' 94.4(19) . .
F18' C15 F16' 114.6(16) . .
F16 C15 F16' 82.1(16) . .
F18 C15 F16' 134.7(18) . .
F17 C15 C14 120.6(17) . .
F17' C15 C14 112.0(15) . .
F18' C15 C14 117.0(13) . .
F16 C15 C14 113.0(15) . .
F18 C15 C14 103.7(15) . .
F16' C15 C14 101.3(15) . .
N2 C16 C19 122.4(5) . .
N3 C17 N2 124.7(5) . .
N3 C18 C19 123.1(5) . .
C16 C19 C18 115.4(5) . .
C16 C19 C20 122.1(5) . .
C18 C19 C20 122.4(5) . .
C25 C20 C21 119.0(5) . .
C25 C20 C19 122.0(5) . .
C21 C20 C19 119.1(5) . .
C20 C21 C22 121.0(5) . .
C23 C22 C21 118.7(6) . .
C23 C22 N1 123.0(5) . .
C21 C22 N1 118.2(5) . .
C24 C23 C22 119.8(6) . .
C23 C24 C25 121.0(6) . .
C24 C25 C20 120.3(6) . .
C27 C26 C28 110.2(7) . .
C27 C26 N1 107.2(5) . .
C28 C26 N1 108.8(6) . .
C27 C26 C29 110.5(7) . .
C28 C26 C29 111.9(7) . .
N1 C26 C29 108.0(6) . .

loop_
_geom_bond_atom_site_label_1
_geom_bond_atom_site_label_2
_geom_bond_distance
_geom_bond_site_symmetry_2
Cu1 O2 1.936(5) .
Cu1 O7 1.989(4) 5_566
Cu1 O4 2.002(6) .
Cu1 N2 2.022(4) .
Cu1 O3 2.225(5) .
Cu1 O1 2.316(5) .
Cu2 O5 1.933(4) .
Cu2 O5 1.933(4) 2
Cu2 O6 2.090(7) 2
Cu2 O6 2.090(7) .
Cu2 N3 2.269(4) 2
Cu2 N3 2.269(4) .
O1 C2 1.215(8) .
O2 C4 1.293(11) .
O3 C7 1.215(10) .
O4 C9 1.234(10) .
O5 C12 1.271(8) .
O6 C14 1.230(10) .
O7 N1 1.294(6) .
N1 C22 1.409(8) .
N1 C26 1.518(8) .
N2 C17 1.334(7) .
N2 C16 1.337(7) .
N3 C17 1.321(7) .
N3 C18 1.330(7) .
C1 F3' 1.224(17) .
C1 F1' 1.289(15) .
C1 F2' 1.302(15) .
C1 F2 1.334(17) .
C1 F3 1.393(15) .
C1 F1 1.402(16) .
C1 C2 1.506(12) .
C2 C3 1.382(11) .
C3 C4 1.393(14) .
C4 C5 1.64(2) .
C5 F5' 1.04(3) .
C5 F6' 1.20(3) .
C5 F4 1.30(3) .
C5 F6 1.31(3) .
C5 F4' 1.31(3) .
C5 F5 1.42(2) .
C6 F7 1.172(18) .
C6 F9' 1.204(17) .
C6 F8 1.329(17) .
C6 F9 1.333(19) .
C6 F8' 1.360(18) .
C6 F7' 1.41(2) .
C6 C7 1.542(13) .
C7 C8 1.407(13) .
C8 C9 1.417(13) .
C9 C10 1.529(19) .
C10 F12' 1.06(3) .
C10 F12 1.27(2) .
C10 F10 1.28(3) .
C10 F11' 1.37(2) .
C10 F10' 1.45(3) .
C10 F11 1.48(3) .
C11 F15A 1.07(3) .
C11 F14A 1.20(3) .
C11 F15 1.279(18) .
C11 F13B 1.311(18) .
C11 F14 1.391(18) .
C11 F14B 1.399(19) .
C11 F13 1.427(18) .
C11 F15B 1.43(2) .
C11 C12 1.520(12) .
C11 F13A 1.61(3) .
C12 C13 1.344(11) .
C13 C14 1.409(13) .
C14 C15 1.537(19) .
C15 F17 1.14(2) .
C15 F17' 1.23(2) .
C15 F18' 1.310(19) .
C15 F16 1.33(2) .
C15 F18 1.44(3) .
C15 F16' 1.52(3) .
C16 C19 1.374(8) .
C18 C19 1.382(8) .
C19 C20 1.482(8) .
C20 C25 1.382(8) .
C20 C21 1.386(8) .
C21 C22 1.402(8) .
C22 C23 1.389(9) .
C23 C24 1.374(10) .
C24 C25 1.379(10) .
C26 C27 1.499(10) .
C26 C28 1.516(12) .
C26 C29 1.532(12) .
